data_4109556
loop_
_publ_author_name
'Shuangyi Wan'
'Hakan Gunaydin'
'K. N. Houk'
'Paul E. Floreancig'

_publ_section_title
;
 An Experimental and Computational Approach to Defining
 Structure/Reactivity Relationships for Intramolecular Addition Reactions
 to Bicyclic Epoxonium Ions
;
_journal_name_full 'Journal of the American Chemical Society'
_journal_page_first 7915
_journal_page_last 7923
_journal_paper_doi 10.1021/ja0709674
_journal_volume 129
_journal_year 2007
_chemical_absolute_configuration syn
_chemical_formula_sum 'C13 H18 O6'
_chemical_formula_weight 270.27
_chemical_name_systematic
; 
 ? 
;
_space_group_IT_number 19
_symmetry_cell_setting orthorhombic
_symmetry_space_group_name_Hall 'P 2ac 2ab'
_symmetry_space_group_name_H-M 'P 21 21 21'
_atom_sites_solution_hydrogens geom
_atom_sites_solution_primary direct
_atom_sites_solution_secondary difmap
_audit_creation_method SHELXL-97
_cell_angle_alpha 90.00
_cell_angle_beta 90.00
_cell_angle_gamma 90.00
_cell_formula_units_Z 4
_cell_length_a 10.2817(18)
_cell_length_b 10.6501(18)
_cell_length_c 11.880(2)
_cell_measurement_temperature 295(2)
_cell_volume 1300.9(4)
_computing_structure_refinement 'SHELXL-97 (Sheldrick, 1997)'
_computing_structure_solution 'SHELXS-97 (Sheldrick, 1990)'
_diffrn_ambient_temperature 295(2)
_diffrn_measured_fraction_theta_full 1.000
_diffrn_measured_fraction_theta_max 1.000
_diffrn_measurement_device_type 'Bruker Smart Apex CCD'
_diffrn_radiation_monochromator graphite
_diffrn_radiation_source 'fine-focus sealed tube'
_diffrn_radiation_type MoK\a
_diffrn_radiation_wavelength 0.71073
_diffrn_reflns_av_R_equivalents 0.1557
_diffrn_reflns_av_sigmaI/netI 0.0809
_diffrn_reflns_limit_h_max 12
_diffrn_reflns_limit_h_min -12
_diffrn_reflns_limit_k_max 12
_diffrn_reflns_limit_k_min -12
_diffrn_reflns_limit_l_max 14
_diffrn_reflns_limit_l_min -14
_diffrn_reflns_number 10537
_diffrn_reflns_theta_full 25.00
_diffrn_reflns_theta_max 25.00
_diffrn_reflns_theta_min 2.57
_exptl_absorpt_coefficient_mu 0.109
_exptl_absorpt_correction_T_max 0.9881
_exptl_absorpt_correction_T_min 0.9700
_exptl_absorpt_correction_type multi-scan
_exptl_absorpt_process_details 'Bruker SADABS'
_exptl_crystal_colour colorless
_exptl_crystal_density_diffrn 1.380
_exptl_crystal_description needle
_exptl_crystal_F_000 576
_exptl_crystal_size_max 0.28
_exptl_crystal_size_mid 0.11
_exptl_crystal_size_min 0.11
_refine_diff_density_max 0.178
_refine_diff_density_min -0.173
_refine_diff_density_rms 0.045
_refine_ls_abs_structure_details 'Flack H D (1983), Acta Cryst. A39, 876-881'
_refine_ls_abs_structure_Flack 0(10)
_refine_ls_extinction_method none
_refine_ls_goodness_of_fit_ref 0.893
_refine_ls_hydrogen_treatment constr
_refine_ls_matrix_type full
_refine_ls_number_parameters 172
_refine_ls_number_reflns 1333
_refine_ls_number_restraints 0
_refine_ls_restrained_S_all 0.893
_refine_ls_R_factor_all 0.1170
_refine_ls_R_factor_gt 0.0566
_refine_ls_shift/su_max 0.000
_refine_ls_shift/su_mean 0.000
_refine_ls_structure_factor_coef Fsqd
_refine_ls_weighting_details 'calc w=1/[\s^2^(Fo^2^)+(0.0780P)^2^+0.0000P] where P=(Fo^2^+2Fc^2^)/3'
_refine_ls_weighting_scheme calc
_refine_ls_wR_factor_gt 0.1197
_refine_ls_wR_factor_ref 0.1395
_reflns_number_gt 806
_reflns_number_total 1333
_reflns_threshold_expression >2sigma(I)
_cod_data_source_file ja0709674si20070220_111909.cif
_cod_data_source_block flor831
_cod_database_code 4109556

loop_
_symmetry_equiv_pos_as_xyz
'x, y, z'
'-x+1/2, -y, z+1/2'
'-x, y+1/2, -z+1/2'
'x+1/2, -y+1/2, -z'

loop_
_atom_site_label
_atom_site_type_symbol
_atom_site_fract_x
_atom_site_fract_y
_atom_site_fract_z
_atom_site_U_iso_or_equiv
_atom_site_adp_type
_atom_site_occupancy
_atom_site_symmetry_multiplicity
_atom_site_calc_flag
_atom_site_refinement_flags
O1 O -0.0396(4) -0.5117(4) -0.3958(3) 0.0513(11) Uani 1 1 d .
C1 C -0.2264(6) -0.4723(5) -0.6115(5) 0.0442(15) Uani 1 1 d .
H1A H -0.3144 -0.4687 -0.5824 0.053 Uiso 1 1 calc R
H1B H -0.2317 -0.4845 -0.6923 0.053 Uiso 1 1 calc R
O2 O -0.0154(3) -0.9688(4) -0.5506(3) 0.0436(10) Uani 1 1 d .
C2 C -0.1582(6) -0.3469(5) -0.5876(5) 0.0499(17) Uani 1 1 d .
H2A H -0.0731 -0.3485 -0.6228 0.060 Uiso 1 1 calc R
H2B H -0.2079 -0.2802 -0.6227 0.060 Uiso 1 1 calc R
O3 O -0.1093(4) -0.9894(3) -0.7256(3) 0.0553(12) Uani 1 1 d .
C3 C -0.1410(7) -0.3154(6) -0.4630(5) 0.0601(19) Uani 1 1 d .
H3A H -0.1250 -0.2260 -0.4558 0.072 Uiso 1 1 calc R
H3B H -0.2214 -0.3341 -0.4238 0.072 Uiso 1 1 calc R
O4 O -0.2195(3) -0.6947(3) -0.6022(3) 0.0381(10) Uani 1 1 d .
C4 C -0.0319(7) -0.3854(6) -0.4069(5) 0.0546(17) Uani 1 1 d .
C5 C -0.1554(5) -0.5806(5) -0.4315(5) 0.0417(15) Uani 1 1 d .
H5A H -0.2327 -0.5359 -0.4046 0.050 Uiso 1 1 calc R
O5 O 0.0666(5) -0.3376(5) -0.3731(5) 0.0850(17) Uani 1 1 d .
O6 O 0.0470(4) -1.1128(4) -0.6721(4) 0.0625(13) Uani 1 1 d .
C6 C -0.1468(6) -0.7058(5) -0.3715(4) 0.0467(16) Uani 1 1 d .
H6A H -0.2337 -0.7411 -0.3680 0.056 Uiso 1 1 calc R
H6B H -0.1194 -0.6900 -0.2946 0.056 Uiso 1 1 calc R
C7 C -0.0567(6) -0.8052(6) -0.4211(4) 0.0442(15) Uani 1 1 d .
H7A H 0.0226 -0.7647 -0.4463 0.053 Uiso 1 1 calc R
H7B H -0.0334 -0.8643 -0.3623 0.053 Uiso 1 1 calc R
C8 C -0.1147(5) -0.8764(5) -0.5179(4) 0.0350(13) Uani 1 1 d .
C9 C -0.0230(6) -1.0272(6) -0.6496(5) 0.0441(15) Uani 1 1 d .
C10 C -0.1851(6) -0.8744(5) -0.7157(5) 0.0514(17) Uani 1 1 d .
H10A H -0.2756 -0.8948 -0.7017 0.062 Uiso 1 1 calc R
H10B H -0.1802 -0.8273 -0.7855 0.062 Uiso 1 1 calc R
C11 C -0.1326(5) -0.7960(5) -0.6203(4) 0.0378(14) Uani 1 1 d .
H11A H -0.0479 -0.7621 -0.6425 0.045 Uiso 1 1 calc R
C12 C -0.1573(5) -0.5824(5) -0.5600(4) 0.0356(13) Uani 1 1 d .
H12A H -0.0671 -0.5819 -0.5866 0.043 Uiso 1 1 calc R
C13 C -0.2354(6) -0.9495(5) -0.4827(5) 0.0521(17) Uani 1 1 d .
H13A H -0.2163 -0.9983 -0.4169 0.078 Uiso 1 1 calc R
H13B H -0.2614 -1.0043 -0.5428 0.078 Uiso 1 1 calc R
H13C H -0.3047 -0.8918 -0.4664 0.078 Uiso 1 1 calc R

loop_
_atom_site_aniso_label
_atom_site_aniso_U_11
_atom_site_aniso_U_22
_atom_site_aniso_U_33
_atom_site_aniso_U_23
_atom_site_aniso_U_13
_atom_site_aniso_U_12
O1 0.057(3) 0.047(3) 0.050(2) -0.012(2) -0.006(2) 0.004(2)
C1 0.047(4) 0.031(3) 0.055(4) 0.006(3) -0.008(3) 0.001(3)
O2 0.046(2) 0.044(2) 0.041(2) -0.0050(19) -0.0045(19) 0.011(2)
C2 0.055(4) 0.036(3) 0.059(4) 0.009(3) 0.004(4) 0.006(3)
O3 0.075(3) 0.044(3) 0.047(2) -0.012(2) -0.010(2) 0.014(2)
C3 0.069(5) 0.038(4) 0.074(5) -0.013(3) 0.010(4) -0.005(4)
O4 0.036(2) 0.035(2) 0.044(2) 0.0000(19) -0.0046(19) 0.003(2)
C4 0.063(4) 0.048(4) 0.053(4) -0.018(3) 0.005(4) 0.000(4)
C5 0.041(3) 0.042(3) 0.042(3) -0.004(3) -0.001(3) 0.000(3)
O5 0.082(4) 0.072(3) 0.101(4) -0.020(3) -0.024(3) -0.022(3)
O6 0.070(3) 0.053(3) 0.065(3) -0.012(2) 0.010(3) 0.015(3)
C6 0.060(4) 0.052(3) 0.028(3) 0.003(3) 0.007(3) 0.013(4)
C7 0.052(4) 0.048(4) 0.033(3) 0.005(3) -0.003(3) 0.016(3)
C8 0.034(3) 0.037(3) 0.034(3) -0.001(3) 0.007(3) 0.007(3)
C9 0.051(4) 0.036(3) 0.045(4) 0.004(3) 0.007(3) 0.001(3)
C10 0.073(4) 0.038(3) 0.044(4) -0.010(3) -0.021(4) 0.004(3)
C11 0.035(3) 0.040(3) 0.039(3) -0.001(3) 0.002(3) 0.005(3)
C12 0.032(3) 0.035(3) 0.039(3) -0.004(3) 0.000(3) 0.001(3)
C13 0.052(4) 0.041(4) 0.063(4) 0.011(3) 0.009(3) -0.003(3)

loop_
_atom_type_symbol
_atom_type_description
_atom_type_scat_dispersion_real
_atom_type_scat_dispersion_imag
_atom_type_scat_source
C C 0.0033 0.0000 'International Tables Vol C Tables 4.2.6.8 and 6.1.1.4'
H H 0.0000 0.0000 'International Tables Vol C Tables 4.2.6.8 and 6.1.1.4'
O O 0.0106 0.0000 'International Tables Vol C Tables 4.2.6.8 and 6.1.1.4'

loop_
_geom_angle_atom_site_label_1
_geom_angle_atom_site_label_2
_geom_angle_atom_site_label_3
_geom_angle
C4 O1 C5 121.2(5)
C12 C1 C2 112.8(4)
C12 C1 H1A 109.0
C2 C1 H1A 109.0
C12 C1 H1B 109.0
C2 C1 H1B 109.0
H1A C1 H1B 107.8
C9 O2 C8 120.3(4)
C3 C2 C1 115.1(5)
C3 C2 H2A 108.5
C1 C2 H2A 108.5
C3 C2 H2B 108.5
C1 C2 H2B 108.5
H2A C2 H2B 107.5
C9 O3 C10 123.9(4)
C4 C3 C2 114.1(5)
C4 C3 H3A 108.7
C2 C3 H3A 108.7
C4 C3 H3B 108.7
C2 C3 H3B 108.7
H3A C3 H3B 107.6
C11 O4 C12 113.8(4)
O5 C4 O1 115.9(6)
O5 C4 C3 124.5(6)
O1 C4 C3 119.5(6)
O1 C5 C6 105.0(5)
O1 C5 C12 107.8(5)
C6 C5 C12 117.4(5)
O1 C5 H5A 108.8
C6 C5 H5A 108.8
C12 C5 H5A 108.8
C5 C6 C7 117.7(5)
C5 C6 H6A 107.9
C7 C6 H6A 107.9
C5 C6 H6B 107.9
C7 C6 H6B 107.9
H6A C6 H6B 107.2
C8 C7 C6 113.9(5)
C8 C7 H7A 108.8
C6 C7 H7A 108.8
C8 C7 H7B 108.8
C6 C7 H7B 108.8
H7A C7 H7B 107.7
O2 C8 C11 104.7(4)
O2 C8 C7 105.3(4)
C11 C8 C7 112.5(5)
O2 C8 C13 107.3(4)
C11 C8 C13 114.4(5)
C7 C8 C13 111.8(5)
O6 C9 O3 118.9(5)
O6 C9 O2 121.3(6)
O3 C9 O2 119.8(5)
O3 C10 C11 109.5(4)
O3 C10 H10A 109.8
C11 C10 H10A 109.8
O3 C10 H10B 109.8
C11 C10 H10B 109.8
H10A C10 H10B 108.2
O4 C11 C8 112.9(4)
O4 C11 C10 108.1(4)
C8 C11 C10 109.8(4)
O4 C11 H11A 108.7
C8 C11 H11A 108.7
C10 C11 H11A 108.7
O4 C12 C1 107.2(4)
O4 C12 C5 111.3(5)
C1 C12 C5 113.8(5)
O4 C12 H12A 108.1
C1 C12 H12A 108.1
C5 C12 H12A 108.1
C8 C13 H13A 109.5
C8 C13 H13B 109.5
H13A C13 H13B 109.5
C8 C13 H13C 109.5
H13A C13 H13C 109.5
H13B C13 H13C 109.5

loop_
_geom_bond_atom_site_label_1
_geom_bond_atom_site_label_2
_geom_bond_distance
O1 C4 1.353(7)
O1 C5 1.461(6)
C1 C12 1.502(7)
C1 C2 1.535(7)
C1 H1A 0.9700
C1 H1B 0.9700
O2 C9 1.333(7)
O2 C8 1.470(6)
C2 C3 1.527(8)
C2 H2A 0.9700
C2 H2B 0.9700
O3 C9 1.329(6)
O3 C10 1.457(6)
C3 C4 1.503(8)
C3 H3A 0.9700
C3 H3B 0.9700
O4 C11 1.418(6)
O4 C12 1.446(6)
C4 O5 1.202(7)
C5 C6 1.514(7)
C5 C12 1.527(8)
C5 H5A 0.9800
O6 C9 1.192(6)
C6 C7 1.526(7)
C6 H6A 0.9700
C6 H6B 0.9700
C7 C8 1.501(7)
C7 H7A 0.9700
C7 H7B 0.9700
C8 C11 1.499(7)
C8 C13 1.524(8)
C10 C11 1.507(7)
C10 H10A 0.9700
C10 H10B 0.9700
C11 H11A 0.9800
C12 H12A 0.9800
C13 H13A 0.9600
C13 H13B 0.9600
C13 H13C 0.9600
